data_1528517
loop_
_publ_author_name
'Gavilan, E.'
'Audebrand, N.'
'Jeanneau, E.'

_publ_section_title
;
 A new series of mixed oxalates M M'(C2 O4)3 (H2 O)3 * n(H2 O) (M = Cd,
 Hg, Pb; M' = Zr, Hf) based on eight-fold coordinated metals: synthesis,
 crystal structure from single-crystal and powder diffraction data and
 thermal behaviour
;
_journal_name_full 'Solid State Sciences'
_journal_page_first 985
_journal_page_last 999
_journal_volume 9
_journal_year 2007
_chemical_formula_sum 'C6 H10 Cd Hf O17'
_chemical_name_systematic '(Cd Hf (C2 O4)3 (H2 O)3) (H2 O)2'
_space_group_IT_number 14
_symmetry_space_group_name_Hall '-P 2ybc'
_symmetry_space_group_name_H-M 'P 1 21/c 1'
_cell_angle_alpha 90
_cell_angle_beta 105.833
_cell_angle_gamma 90
_cell_formula_units_Z 4
_cell_length_a 8.8812
_cell_length_b 16.597
_cell_length_c 9.9642
_cell_volume 1413.013
_citation_journal_id_ASTM SSSCFJ
_cod_data_source_file Gavilan_SSSCFJ_2007_1444.cif
_cod_data_source_block C6H10Cd1Hf1O17
_cod_original_formula_sum 'C6 H10 Cd1 Hf1 O17'
_cod_database_code 1528517

loop_
_symmetry_equiv_pos_as_xyz
x,y,z
-x,y+1/2,-z+1/2
-x,-y,-z
x,-y-1/2,z-1/2

loop_
_atom_site_label
_atom_site_type_symbol
_atom_site_fract_x
_atom_site_fract_y
_atom_site_fract_z
_atom_site_occupancy
_atom_site_U_iso_or_equiv
O7 O-2 0.427 0.379 0.0369 1 0.0
O4 O-2 0.379 0.3168 0.5782 1 0.0
O9 O-2 0.088 0.896 0.6225 1 0.0
O2 O-2 0.34 0.4663 0.746 1 0.0
O8 O-2 0.425 0.87 0.2429 1 0.0
C3 C+3 0.297 0.403 0.217 1 0.0
O10 O-2 0.682 0.379 0.7184 1 0.0
O14 O-2 0.641 0.249 0.444 1 0.0
Cd1 Cd+2 0.5587 0.3831 0.4765 1 0.0
O17 O-2 0.026 0.608 0.671 1 0.0
C5 C+3 0.176 0.9 0.747 1 0.0
O11 O-2 0.815 0.401 0.5016 1 0.0
O6 O-2 0.689 0.896 0.1539 1 0.0
O12 O-2 0.958 0.577 0.3392 1 0.0
O3 O-2 0.293 0.3056 0.766 1 0.0
C1 C+3 0.618 0.563 0.356 1 0.0
O15 O-2 0.131 0.286 0.991 1 0.0
C4 C+3 0.445 0.38 0.1677 1 0.0
O5 O-2 0.83 0.92 0.3729 1 0.0
O16 O-2 0.97 0.252 0.124 1 0.0
O1 O-2 0.605 0.5215 0.4584 1 0.0
C2 C+3 0.662 0.65 0.321 1 0.0
O13 O-2 0.825 0.4498 0.127 1 0.0
C6 C+3 0.896 0.409 0.6263 1 0.0
Hf1 Hf+4 0.1952 0.4054 0.8883 1 0.0
